data_7207024
loop_
_publ_author_name
'Sun, Lin'
'Ma, Li'
'Cai, Jin-Biao'
'Liang, Li'
'Deng, Hong'

_publ_section_title
;
 Novel tetrazole-based metal--organic frameworks constructed from in situ
 synthesize bifunctional ligands: syntheses, structure and luminescent
 properties
;
_journal_issue 3
_journal_name_full CrystEngComm
_journal_page_first 890
_journal_paper_doi 10.1039/c1ce05829k
_journal_volume 14
_journal_year 2012
_chemical_formula_moiety '2(C13 H10 N10 Zn), 3(H2 O)'
_chemical_formula_sum 'C26 H26 N20 O3 Zn2'
_chemical_formula_weight 797.45
_chemical_name_systematic
;
?
;
_space_group_IT_number 15
_symmetry_cell_setting monoclinic
_symmetry_space_group_name_Hall '-C 2yc'
_symmetry_space_group_name_H-M 'C 1 2/c 1'
_atom_sites_solution_hydrogens geom
_atom_sites_solution_primary direct
_atom_sites_solution_secondary difmap
_audit_creation_method SHELXL-97
_cell_angle_alpha 90.00
_cell_angle_beta 108.176(2)
_cell_angle_gamma 90.00
_cell_formula_units_Z 4
_cell_length_a 22.854(5)
_cell_length_b 8.9005(19)
_cell_length_c 15.976(3)
_cell_measurement_temperature 296(2)
_cell_volume 3087.6(11)
_computing_cell_refinement 'Apex2 (Bruker, 2005)'
_computing_data_collection 'Apex2 (Bruker, 2005)'
_computing_data_reduction 'Apex2 (Bruker, 2005)'
_computing_molecular_graphics 'SHELXTL 6.12'
_computing_publication_material 'SHELXTL 6.12'
_computing_structure_refinement 'SHELXTL 6.12'
_computing_structure_solution 'SHELXTL 6.12 (Bruker, 2000-2003)'
_diffrn_ambient_temperature 296(2)
_diffrn_measured_fraction_theta_full 0.998
_diffrn_measured_fraction_theta_max 0.998
_diffrn_measurement_device_type 'Bruker AXS SMART APEX CCD diffractometer'
_diffrn_measurement_method '\w scans'
_diffrn_radiation_monochromator graphite
_diffrn_radiation_source 'fine-focus sealed tube'
_diffrn_radiation_type MoK\a
_diffrn_radiation_wavelength 0.71073
_diffrn_reflns_av_R_equivalents 0.0276
_diffrn_reflns_av_sigmaI/netI 0.0306
_diffrn_reflns_limit_h_max 27
_diffrn_reflns_limit_h_min -13
_diffrn_reflns_limit_k_max 10
_diffrn_reflns_limit_k_min -10
_diffrn_reflns_limit_l_max 19
_diffrn_reflns_limit_l_min -18
_diffrn_reflns_number 7707
_diffrn_reflns_theta_full 25.20
_diffrn_reflns_theta_max 25.20
_diffrn_reflns_theta_min 1.88
_diffrn_standards_number 0
_exptl_absorpt_coefficient_mu 1.623
_exptl_absorpt_correction_T_max 0.688
_exptl_absorpt_correction_T_min 0.633
_exptl_absorpt_correction_type multi-scan
_exptl_absorpt_process_details 'Apex2 (Bruker, 2005)'
_exptl_crystal_density_diffrn 1.715
_exptl_crystal_density_method 'not measured'
_exptl_crystal_F_000 1624.0
_exptl_crystal_size_max 0.37
_exptl_crystal_size_mid 0.24
_exptl_crystal_size_min 0.23
_refine_diff_density_max 0.377
_refine_diff_density_min -0.316
_refine_diff_density_rms 0.065
_refine_ls_extinction_method none
_refine_ls_goodness_of_fit_ref 1.067
_refine_ls_hydrogen_treatment mixed
_refine_ls_matrix_type full
_refine_ls_number_parameters 231
_refine_ls_number_reflns 2781
_refine_ls_number_restraints 0
_refine_ls_restrained_S_all 1.067
_refine_ls_R_factor_all 0.0352
_refine_ls_R_factor_gt 0.0282
_refine_ls_shift/su_max 0.000
_refine_ls_shift/su_mean 0.000
_refine_ls_structure_factor_coef Fsqd
_refine_ls_weighting_details 'calc w=1/[\s^2^(Fo^2^)+(0.0331P)^2^+3.2091P] where P=(Fo^2^+2Fc^2^)/3'
_refine_ls_weighting_scheme calc
_refine_ls_wR_factor_gt 0.0692
_refine_ls_wR_factor_ref 0.0728
_reflns_number_gt 2403
_reflns_number_total 2787
_reflns_threshold_expression >2sigma(I)
_cod_data_source_file c1ce05829k.txt
_cod_data_source_block 2b
_cod_original_sg_symbol_H-M 'C 2/c'
_cod_database_code 7207024

loop_
_symmetry_equiv_pos_as_xyz
'x, y, z'
'-x, y, -z+1/2'
'x+1/2, y+1/2, z'
'-x+1/2, y+1/2, -z+1/2'
'-x, -y, -z'
'x, -y, z-1/2'
'-x+1/2, -y+1/2, -z'
'x+1/2, -y+1/2, z-1/2'

loop_
_atom_site_label
_atom_site_type_symbol
_atom_site_fract_x
_atom_site_fract_y
_atom_site_fract_z
_atom_site_U_iso_or_equiv
_atom_site_adp_type
_atom_site_occupancy
_atom_site_symmetry_multiplicity
_atom_site_calc_flag
_atom_site_refinement_flags
C1 C 0.32145(10) 0.4607(3) 0.26962(14) 0.0252(5) Uani 1 1 d .
C2 C 0.36415(11) 0.3442(3) 0.25529(16) 0.0303(5) Uani 1 1 d .
H2A H 0.3551 0.2490 0.2782 0.036 Uiso 1 1 calc R
H2B H 0.4061 0.3717 0.2884 0.036 Uiso 1 1 calc R
C3 C 0.35979(11) 0.3244(3) 0.16063(16) 0.0271(5) Uani 1 1 d .
C4 C 0.10416(14) 0.3855(3) 0.1680(2) 0.0465(7) Uani 1 1 d .
H4 H 0.1205 0.3022 0.2025 0.056 Uiso 1 1 calc R
C5 C 0.05293(15) 0.4529(4) 0.1786(2) 0.0616(9) Uani 1 1 d .
H5 H 0.0357 0.4170 0.2203 0.074 Uiso 1 1 calc R
C6 C 0.02775(14) 0.5729(4) 0.1274(2) 0.0575(9) Uani 1 1 d .
H6 H -0.0073 0.6196 0.1327 0.069 Uiso 1 1 calc R
C7 C 0.05514(13) 0.6236(3) 0.0679(2) 0.0455(7) Uani 1 1 d .
H7 H 0.0386 0.7052 0.0318 0.055 Uiso 1 1 calc R
C8 C 0.10772(11) 0.5527(3) 0.06143(16) 0.0320(6) Uani 1 1 d .
C9 C 0.14136(12) 0.6042(3) 0.00097(16) 0.0345(6) Uani 1 1 d .
C10 C 0.11987(15) 0.7189(3) -0.0593(2) 0.0539(8) Uani 1 1 d .
H10 H 0.0833 0.7683 -0.0629 0.065 Uiso 1 1 calc R
C11 C 0.15320(18) 0.7584(4) -0.1136(2) 0.0607(9) Uani 1 1 d .
H11 H 0.1397 0.8364 -0.1538 0.073 Uiso 1 1 calc R
C12 C 0.20655(17) 0.6831(3) -0.1087(2) 0.0540(8) Uani 1 1 d .
H12 H 0.2292 0.7075 -0.1461 0.065 Uiso 1 1 calc R
C13 C 0.22562(14) 0.5707(3) -0.04724(17) 0.0402(6) Uani 1 1 d .
H13 H 0.2619 0.5195 -0.0434 0.048 Uiso 1 1 calc R
N1 N 0.26350(9) 0.4783(2) 0.21773(12) 0.0267(4) Uani 1 1 d .
N2 N 0.24114(9) 0.5960(2) 0.25119(12) 0.0275(4) Uani 1 1 d .
N3 N 0.28499(9) 0.6445(2) 0.32027(13) 0.0282(5) Uani 1 1 d .
N4 N 0.33625(9) 0.5611(2) 0.33400(13) 0.0310(5) Uani 1 1 d .
N5 N 0.30802(9) 0.3057(2) 0.09476(12) 0.0247(4) Uani 1 1 d .
N6 N 0.32663(9) 0.2869(2) 0.02233(13) 0.0291(4) Uani 1 1 d .
N7 N 0.38641(10) 0.2965(3) 0.04538(15) 0.0418(6) Uani 1 1 d .
N8 N 0.40884(10) 0.3201(3) 0.13260(15) 0.0422(6) Uani 1 1 d .
N9 N 0.13149(9) 0.4330(2) 0.11088(13) 0.0294(5) Uani 1 1 d .
N10 N 0.19405(9) 0.5317(2) 0.00748(12) 0.0303(5) Uani 1 1 d .
O2W O 0.5000 0.5767(8) 0.2500 0.169(3) Uani 1 2 d S
H4W H 0.4819 0.5057 0.2162 0.253 Uiso 1 1 d R
Zn1 Zn 0.217069(12) 0.34324(3) 0.100742(17) 0.02444(10) Uani 1 1 d .
O1W O 0.97507(13) 0.9078(4) 0.9255(2) 0.1216(13) Uani 1 1 d .
H1W H 0.9396 0.9034 0.9317 0.182 Uiso 1 1 d R
H2W H 0.9862 0.9984 0.9344 0.182 Uiso 1 1 d R

loop_
_atom_site_aniso_label
_atom_site_aniso_U_11
_atom_site_aniso_U_22
_atom_site_aniso_U_33
_atom_site_aniso_U_23
_atom_site_aniso_U_13
_atom_site_aniso_U_12
C1 0.0288(13) 0.0271(12) 0.0203(11) 0.0018(9) 0.0085(10) -0.0009(10)
C2 0.0291(13) 0.0321(13) 0.0260(13) 0.0004(10) 0.0035(10) 0.0067(10)
C3 0.0264(12) 0.0267(12) 0.0285(13) -0.0016(9) 0.0090(10) 0.0054(9)
C4 0.0466(17) 0.0499(17) 0.0536(18) 0.0042(14) 0.0310(15) 0.0081(14)
C5 0.052(2) 0.069(2) 0.082(2) -0.0012(19) 0.0485(19) 0.0058(17)
C6 0.0314(16) 0.067(2) 0.079(2) -0.0185(19) 0.0237(16) 0.0079(15)
C7 0.0314(15) 0.0459(16) 0.0529(18) -0.0098(14) 0.0040(13) 0.0130(12)
C8 0.0275(13) 0.0340(14) 0.0293(13) -0.0091(11) 0.0015(10) 0.0045(10)
C9 0.0399(15) 0.0293(13) 0.0302(14) -0.0024(11) 0.0049(11) 0.0063(11)
C10 0.064(2) 0.0476(18) 0.0458(18) 0.0123(15) 0.0116(16) 0.0220(16)
C11 0.096(3) 0.0412(18) 0.0435(18) 0.0153(14) 0.0193(18) 0.0162(18)
C12 0.091(3) 0.0413(17) 0.0377(17) 0.0072(13) 0.0313(17) 0.0000(16)
C13 0.0582(18) 0.0342(14) 0.0349(15) -0.0001(11) 0.0240(13) 0.0022(13)
N1 0.0313(11) 0.0255(10) 0.0250(10) -0.0017(8) 0.0113(9) 0.0026(8)
N2 0.0327(12) 0.0273(10) 0.0246(10) -0.0018(8) 0.0119(9) 0.0022(9)
N3 0.0335(11) 0.0277(11) 0.0268(11) -0.0035(8) 0.0147(9) -0.0007(9)
N4 0.0333(11) 0.0339(11) 0.0269(11) -0.0032(9) 0.0109(9) 0.0013(9)
N5 0.0262(10) 0.0273(10) 0.0223(10) 0.0001(8) 0.0099(8) 0.0024(8)
N6 0.0270(11) 0.0356(11) 0.0279(11) -0.0045(9) 0.0129(9) -0.0001(9)
N7 0.0287(12) 0.0644(15) 0.0355(13) -0.0111(11) 0.0146(10) -0.0011(11)
N8 0.0269(12) 0.0643(16) 0.0350(13) -0.0107(11) 0.0090(10) 0.0027(10)
N9 0.0267(11) 0.0345(11) 0.0288(11) -0.0025(9) 0.0110(9) 0.0030(9)
N10 0.0391(12) 0.0279(11) 0.0249(10) 0.0006(8) 0.0116(9) 0.0022(9)
O2W 0.091(4) 0.159(5) 0.249(8) 0.000 0.041(4) 0.000
Zn1 0.02559(17) 0.02702(16) 0.02288(16) 0.00163(11) 0.01072(11) 0.00338(11)
O1W 0.0539(18) 0.099(2) 0.185(4) -0.030(2) -0.002(2) 0.0031(16)

loop_
_atom_type_symbol
_atom_type_description
_atom_type_scat_dispersion_real
_atom_type_scat_dispersion_imag
_atom_type_scat_source
C C 0.0033 0.0016 'International Tables Vol C Tables 4.2.6.8 and 6.1.1.4'
H H 0.0000 0.0000 'International Tables Vol C Tables 4.2.6.8 and 6.1.1.4'
N N 0.0061 0.0033 'International Tables Vol C Tables 4.2.6.8 and 6.1.1.4'
O O 0.0106 0.0060 'International Tables Vol C Tables 4.2.6.8 and 6.1.1.4'
Zn Zn 0.2839 1.4301 'International Tables Vol C Tables 4.2.6.8 and 6.1.1.4'

loop_
_geom_angle_atom_site_label_1
_geom_angle_atom_site_label_2
_geom_angle_atom_site_label_3
_geom_angle
_geom_angle_site_symmetry_1
_geom_angle_site_symmetry_3
N4 C1 N1 111.5(2) . .
N4 C1 C2 124.6(2) . .
N1 C1 C2 123.8(2) . .
C1 C2 C3 113.43(19) . .
C1 C2 H2A 108.9 . .
C3 C2 H2A 108.9 . .
C1 C2 H2B 108.9 . .
C3 C2 H2B 108.9 . .
H2A C2 H2B 107.7 . .
N5 C3 N8 111.5(2) . .
N5 C3 C2 125.4(2) . .
N8 C3 C2 123.1(2) . .
N9 C4 C5 123.3(3) . .
N9 C4 H4 118.4 . .
C5 C4 H4 118.4 . .
C6 C5 C4 119.1(3) . .
C6 C5 H5 120.5 . .
C4 C5 H5 120.5 . .
C5 C6 C7 118.6(3) . .
C5 C6 H6 120.7 . .
C7 C6 H6 120.7 . .
C6 C7 C8 119.7(3) . .
C6 C7 H7 120.1 . .
C8 C7 H7 120.1 . .
N9 C8 C7 121.3(3) . .
N9 C8 C9 115.7(2) . .
C7 C8 C9 123.0(2) . .
N10 C9 C10 121.6(3) . .
N10 C9 C8 115.9(2) . .
C10 C9 C8 122.5(2) . .
C11 C10 C9 119.0(3) . .
C11 C10 H10 120.5 . .
C9 C10 H10 120.5 . .
C10 C11 C12 120.0(3) . .
C10 C11 H11 120.0 . .
C12 C11 H11 120.0 . .
C11 C12 C13 118.3(3) . .
C11 C12 H12 120.8 . .
C13 C12 H12 120.8 . .
N10 C13 C12 122.6(3) . .
N10 C13 H13 118.7 . .
C12 C13 H13 118.7 . .
C1 N1 N2 105.68(18) . .
C1 N1 Zn1 125.94(15) . .
N2 N1 Zn1 128.37(15) . .
N3 N2 N1 107.79(18) . .
N2 N3 N4 110.68(18) . .
N2 N3 Zn1 127.26(15) . 4
N4 N3 Zn1 121.85(15) . 4
C1 N4 N3 104.31(19) . .
C3 N5 N6 104.59(18) . .
C3 N5 Zn1 125.77(16) . .
N6 N5 Zn1 128.55(14) . .
N7 N6 N5 109.26(19) . .
N7 N6 Zn1 115.14(15) . 7
N5 N6 Zn1 129.76(15) . 7
N6 N7 N8 109.3(2) . .
C3 N8 N7 105.3(2) . .
C4 N9 C8 118.0(2) . .
C4 N9 Zn1 124.35(18) . .
C8 N9 Zn1 117.40(16) . .
C13 N10 C9 118.5(2) . .
C13 N10 Zn1 125.17(17) . .
C9 N10 Zn1 116.06(16) . .
N5 Zn1 N9 167.21(7) . .
N5 Zn1 N3 95.49(7) . 4_545
N9 Zn1 N3 94.19(8) . 4_545
N5 Zn1 N10 96.88(7) . .
N9 Zn1 N10 74.81(7) . .
N3 Zn1 N10 165.46(8) 4_545 .
N5 Zn1 N1 84.57(7) . .
N9 Zn1 N1 86.69(7) . .
N3 Zn1 N1 92.48(7) 4_545 .
N10 Zn1 N1 96.27(7) . .
N5 Zn1 N6 93.07(7) . 7
N9 Zn1 N6 95.22(7) . 7
N3 Zn1 N6 90.24(7) 4_545 7
N10 Zn1 N6 81.49(8) . 7
N1 Zn1 N6 176.55(7) . 7
H1W O1W H2W 105.8 . .

loop_
_geom_bond_atom_site_label_1
_geom_bond_atom_site_label_2
_geom_bond_distance
_geom_bond_site_symmetry_2
C1 N4 1.324(3) .
C1 N1 1.334(3) .
C1 C2 1.490(3) .
C2 C3 1.495(3) .
C2 H2A 0.9700 .
C2 H2B 0.9700 .
C3 N5 1.326(3) .
C3 N8 1.331(3) .
C4 N9 1.325(3) .
C4 C5 1.373(4) .
C4 H4 0.9300 .
C5 C6 1.359(5) .
C5 H5 0.9300 .
C6 C7 1.368(5) .
C6 H6 0.9300 .
C7 C8 1.389(4) .
C7 H7 0.9300 .
C8 N9 1.337(3) .
C8 C9 1.482(4) .
C9 N10 1.341(3) .
C9 C10 1.385(4) .
C10 C11 1.367(5) .
C10 H10 0.9300 .
C11 C12 1.372(5) .
C11 H11 0.9300 .
C12 C13 1.375(4) .
C12 H12 0.9300 .
C13 N10 1.341(3) .
C13 H13 0.9300 .
N1 N2 1.347(3) .
N1 Zn1 2.1970(19) .
N2 N3 1.311(3) .
N3 N4 1.346(3) .
N3 Zn1 2.1818(19) 4
N5 N6 1.362(3) .
N5 Zn1 2.1368(19) .
N6 N7 1.302(3) .
N6 Zn1 2.232(2) 7
N7 N8 1.343(3) .
N9 Zn1 2.165(2) .
N10 Zn1 2.196(2) .
O2W H4W 0.8501 .
Zn1 N3 2.1818(19) 4_545
Zn1 N6 2.232(2) 7
O1W H1W 0.8488 .
O1W H2W 0.8449 .

loop_
_geom_torsion_atom_site_label_1
_geom_torsion_atom_site_label_2
_geom_torsion_atom_site_label_3
_geom_torsion_atom_site_label_4
_geom_torsion
_geom_torsion_site_symmetry_1
_geom_torsion_site_symmetry_4
N4 C1 C2 C3 -137.9(2) . .
N1 C1 C2 C3 40.9(3) . .
C1 C2 C3 N5 -49.5(3) . .
C1 C2 C3 N8 132.0(2) . .
N9 C4 C5 C6 1.3(5) . .
C4 C5 C6 C7 -1.0(5) . .
C5 C6 C7 C8 -0.4(5) . .
C6 C7 C8 N9 1.7(4) . .
C6 C7 C8 C9 -177.7(3) . .
N9 C8 C9 N10 -4.7(3) . .
C7 C8 C9 N10 174.8(2) . .
N9 C8 C9 C10 174.8(3) . .
C7 C8 C9 C10 -5.8(4) . .
N10 C9 C10 C11 0.3(5) . .
C8 C9 C10 C11 -179.1(3) . .
C9 C10 C11 C12 1.0(5) . .
C10 C11 C12 C13 -1.3(5) . .
C11 C12 C13 N10 0.3(5) . .
N4 C1 N1 N2 0.3(3) . .
C2 C1 N1 N2 -178.6(2) . .
N4 C1 N1 Zn1 179.01(14) . .
C2 C1 N1 Zn1 0.1(3) . .
C1 N1 N2 N3 0.0(2) . .
Zn1 N1 N2 N3 -178.67(14) . .
N1 N2 N3 N4 -0.3(2) . .
N1 N2 N3 Zn1 174.43(14) . 4
N1 C1 N4 N3 -0.5(3) . .
C2 C1 N4 N3 178.4(2) . .
N2 N3 N4 C1 0.5(2) . .
Zn1 N3 N4 C1 -174.58(15) 4 .
N8 C3 N5 N6 0.8(3) . .
C2 C3 N5 N6 -177.8(2) . .
N8 C3 N5 Zn1 -168.00(16) . .
C2 C3 N5 Zn1 13.4(3) . .
C3 N5 N6 N7 -0.8(3) . .
Zn1 N5 N6 N7 167.59(17) . .
C3 N5 N6 Zn1 150.37(17) . 7
Zn1 N5 N6 Zn1 -41.2(3) . 7
N5 N6 N7 N8 0.5(3) . .
Zn1 N6 N7 N8 -155.31(17) 7 .
N5 C3 N8 N7 -0.5(3) . .
C2 C3 N8 N7 178.1(2) . .
N6 N7 N8 C3 0.0(3) . .
C5 C4 N9 C8 0.0(4) . .
C5 C4 N9 Zn1 173.9(3) . .
C7 C8 N9 C4 -1.5(4) . .
C9 C8 N9 C4 178.0(2) . .
C7 C8 N9 Zn1 -175.83(19) . .
C9 C8 N9 Zn1 3.6(3) . .
C12 C13 N10 C9 0.9(4) . .
C12 C13 N10 Zn1 175.2(2) . .
C10 C9 N10 C13 -1.2(4) . .
C8 C9 N10 C13 178.2(2) . .
C10 C9 N10 Zn1 -176.0(2) . .
C8 C9 N10 Zn1 3.4(3) . .
C3 N5 Zn1 N9 66.2(4) . .
N6 N5 Zn1 N9 -99.9(4) . .
C3 N5 Zn1 N3 -72.84(19) . 4_545
N6 N5 Zn1 N3 121.02(19) . 4_545
C3 N5 Zn1 N10 114.82(19) . .
N6 N5 Zn1 N10 -51.31(19) . .
C3 N5 Zn1 N1 19.14(19) . .
N6 N5 Zn1 N1 -146.99(19) . .
C3 N5 Zn1 N6 -163.38(19) . 7
N6 N5 Zn1 N6 30.5(2) . 7
C4 N9 Zn1 N5 -124.8(3) . .
C8 N9 Zn1 N5 49.1(4) . .
C4 N9 Zn1 N3 14.3(2) . 4_545
C8 N9 Zn1 N3 -171.75(17) . 4_545
C4 N9 Zn1 N10 -175.4(2) . .
C8 N9 Zn1 N10 -1.41(16) . .
C4 N9 Zn1 N1 -78.0(2) . .
C8 N9 Zn1 N1 96.00(17) . .
C4 N9 Zn1 N6 104.9(2) . 7
C8 N9 Zn1 N6 -81.12(18) . 7
C13 N10 Zn1 N5 14.3(2) . .
C9 N10 Zn1 N5 -171.31(17) . .
C13 N10 Zn1 N9 -175.6(2) . .
C9 N10 Zn1 N9 -1.23(17) . .
C13 N10 Zn1 N3 -133.8(3) . 4_545
C9 N10 Zn1 N3 40.6(4) . 4_545
C13 N10 Zn1 N1 99.6(2) . .
C9 N10 Zn1 N1 -86.06(18) . .
C13 N10 Zn1 N6 -77.8(2) . 7
C9 N10 Zn1 N6 96.59(18) . 7
C1 N1 Zn1 N5 -25.78(18) . .
N2 N1 Zn1 N5 152.61(19) . .
C1 N1 Zn1 N9 163.56(19) . .
N2 N1 Zn1 N9 -18.05(18) . .
C1 N1 Zn1 N3 69.50(19) . 4_545
N2 N1 Zn1 N3 -112.11(18) . 4_545
C1 N1 Zn1 N10 -122.13(19) . .
N2 N1 Zn1 N10 56.26(19) . .
C1 N1 Zn1 N6 -72.7(12) . 7
N2 N1 Zn1 N6 105.7(12) . 7
